data_2200822
loop_
_publ_author_name
'N\"ather, Christian'
'Je\&s, Inke'

_publ_section_title Hexa-\m~2~-chloro-tetrakis(2-ethylpyrazine-<i>N</i>)-\m~4~-oxo-tetracopper(II)
_journal_issue 1
_journal_name_full 'Acta Crystallographica Section E'
_journal_page_first m4
_journal_page_last m6
_journal_paper_doi 10.1107/S1600536801020438
_journal_volume 58
_journal_year 2002
_chemical_formula_iupac '[Cu4 Cl6 O (C6 H8 N2)4]'
_chemical_formula_moiety 'C24 H32 Cl6 Cu4 N8 O'
_chemical_formula_sum 'C24 H32 Cl6 Cu4 N8 O'
_chemical_formula_weight 915.44
_chemical_name_systematic
;
Hexa-\m~2~-chloro-tetrakis(2-ethylpyrazine-N)-\m~4~-oxo-tetracopper(II)
;
_space_group_IT_number 14
_symmetry_cell_setting monoclinic
_symmetry_space_group_name_Hall '-P 2yn'
_symmetry_space_group_name_H-M 'P 1 21/n 1'
_atom_sites_solution_hydrogens geom
_atom_sites_solution_primary direct
_atom_sites_solution_secondary difmap
_audit_creation_method SHELXL-97
_cell_angle_alpha 90.00
_cell_angle_beta 99.718(9)
_cell_angle_gamma 90.00
_cell_formula_units_Z 4
_cell_length_a 13.1203(10)
_cell_length_b 13.0461(7)
_cell_length_c 20.7233(16)
_cell_measurement_reflns_used 8000
_cell_measurement_temperature 293(2)
_cell_measurement_theta_max 24
_cell_measurement_theta_min 15
_cell_volume 3496.3(4)
_computing_cell_refinement 'IPDS Program Package'
_computing_data_collection 'IPDS Program Package (Stoe & Cie, 1998)'
_computing_data_reduction 'IPDS Program Package'
_computing_molecular_graphics 'XP in SHELXTL (Bruker, 1998)'
_computing_publication_material 'CIFTAB in SHELXL97'
_computing_structure_refinement 'SHELXL97 (Sheldrick, 1997)'
_computing_structure_solution 'SHELXS97 (Sheldrick, 1997)'
_diffrn_ambient_temperature 293(2)
_diffrn_measured_fraction_theta_full .974
_diffrn_measured_fraction_theta_max .974
_diffrn_measurement_device_type 'Stoe Imaging Plate Diffraction System'
_diffrn_measurement_method \f
_diffrn_radiation_monochromator graphite
_diffrn_radiation_source 'fine-focus sealed tube'
_diffrn_radiation_type MoK\a
_diffrn_radiation_wavelength .71073
_diffrn_reflns_av_R_equivalents .0349
_diffrn_reflns_av_sigmaI/netI .0240
_diffrn_reflns_limit_h_max 17
_diffrn_reflns_limit_h_min -17
_diffrn_reflns_limit_k_max 17
_diffrn_reflns_limit_k_min -16
_diffrn_reflns_limit_l_max 27
_diffrn_reflns_limit_l_min -27
_diffrn_reflns_number 30661
_diffrn_reflns_theta_full 28.10
_diffrn_reflns_theta_max 28.10
_diffrn_reflns_theta_min 2.80
_diffrn_standards_decay_% none
_diffrn_standards_interval_time 0
_diffrn_standards_number 0
_exptl_absorpt_coefficient_mu 2.891
_exptl_absorpt_correction_T_max .8486
_exptl_absorpt_correction_T_min .7165
_exptl_absorpt_correction_type numerical
_exptl_absorpt_process_details '(X-SHAPE; Stoe & Cie, 1998)'
_exptl_crystal_colour yellow
_exptl_crystal_density_diffrn 1.739
_exptl_crystal_density_method 'not measured'
_exptl_crystal_description block
_exptl_crystal_F_000 1832
_exptl_crystal_size_max .14
_exptl_crystal_size_mid .10
_exptl_crystal_size_min .06
_refine_diff_density_max .568
_refine_diff_density_min -.555
_refine_ls_extinction_coef .0064(5)
_refine_ls_extinction_expression Fc^*^=kFc[1+0.001xFc^2^\l^3^/sin(2\q)]^-1/4^
_refine_ls_extinction_method SHELXL97
_refine_ls_goodness_of_fit_ref 1.033
_refine_ls_hydrogen_treatment mixed
_refine_ls_matrix_type full
_refine_ls_number_parameters 389
_refine_ls_number_reflns 8309
_refine_ls_number_restraints 0
_refine_ls_restrained_S_all 1.033
_refine_ls_R_factor_all .0452
_refine_ls_R_factor_gt .0356
_refine_ls_shift/su_max .002
_refine_ls_shift/su_mean .000
_refine_ls_structure_factor_coef Fsqd
_refine_ls_weighting_details 'calc w = 1/[\s^2^(Fo^2^)+(0.0660P)^2^+1.0923P] where P = (Fo^2^+2Fc^2^)/3'
_refine_ls_weighting_scheme calc
_refine_ls_wR_factor_gt .0937
_refine_ls_wR_factor_ref .0997
_reflns_number_gt 6876
_reflns_number_total 8309
_reflns_threshold_expression I>2\s(I)
_cod_data_source_file bt6092.cif
_cod_data_source_block I
_cod_original_sg_symbol_H-M 'P 21/n'
_cod_database_code 2200822
_cod_database_fobs_code 2200822

loop_
_symmetry_equiv_pos_as_xyz
'x, y, z'
'-x+1/2, y+1/2, -z+1/2'
'-x, -y, -z'
'x-1/2, -y-1/2, z-1/2'

loop_
_atom_site_label
_atom_site_fract_x
_atom_site_fract_y
_atom_site_fract_z
_atom_site_U_iso_or_equiv
_atom_site_adp_type
_atom_site_calc_flag
_atom_site_refinement_flags
_atom_site_occupancy
_atom_site_disorder_assembly
_atom_site_disorder_group
_atom_site_type_symbol
Cu1 .97673(2) .68144(2) .640542(15) .02778(9) Uani d . 1 . . Cu
Cu2 .78367(3) .58623(2) .556605(16) .02861(9) Uani d . 1 . . Cu
Cu3 .76909(3) .80295(2) .615185(16) .03001(10) Uani d . 1 . . Cu
Cu4 .89305(3) .77131(2) .502459(15) .02815(9) Uani d . 1 . . Cu
Cl1 .93912(6) .50756(5) .61684(4) .04550(19) Uani d . 1 . . Cl
Cl2 .66697(6) .64707(6) .62402(4) .04377(19) Uani d . 1 . . Cl
Cl3 .77018(7) .90313(6) .52114(4) .0471(2) Uani d . 1 . . Cl
Cl4 1.06317(5) .77869(6) .56465(4) .03844(16) Uani d . 1 . . Cl
Cl5 .90440(6) .79803(6) .71022(3) .03663(15) Uani d . 1 . . Cl
Cl6 .80582(6) .62756(6) .44598(3) .04104(17) Uani d . 1 . . Cl
O1 .85550(13) .71076(12) .57852(8) .0237(3) Uani d . 1 . . O
N1 1.3003(2) .6240(2) .77794(14) .0474(7) Uani d . 1 . . N
N2 1.10898(18) .65483(17) .70042(11) .0302(5) Uani d . 1 . . N
C1 1.2717(2) .5695(2) .72397(15) .0390(6) Uani d . 1 . . C
C2 1.1752(2) .5850(2) .68524(14) .0370(6) Uani d . 1 . . C
H2 1.1566 .5456 .6477 .044 Uiso calc R 1 . . H
C3 1.1372(3) .7077(2) .75534(16) .0410(7) Uani d . 1 . . C
H3 1.0923 .7556 .7683 .049 Uiso calc R 1 . . H
C4 1.2329(3) .6917(3) .79311(18) .0515(9) Uani d . 1 . . C
H4 1.2510 .7303 .8311 .062 Uiso calc R 1 . . H
C5 1.3459(3) .4911(3) .7067(2) .0549(9) Uani d . 1 . . C
H5A 1.3083 .4413 .6770 .066 Uiso calc R 1 . . H
H5B 1.3770 .4551 .7461 .066 Uiso calc R 1 . . H
C6 1.4302(4) .5376(5) .6749(3) .0843(15) Uani d . 1 . . C
H6A 1.4758 .4845 .6649 .126 Uiso calc R 1 . . H
H6B 1.4686 .5861 .7043 .126 Uiso calc R 1 . . H
H6C 1.4000 .5719 .6353 .126 Uiso calc R 1 . . H
N3 .6158(2) .2703(2) .49142(17) .0530(8) Uani d . 1 . . N
N4 .71094(19) .45544(17) .53010(12) .0326(5) Uani d . 1 . . N
C11 .5715(2) .3375(2) .52564(16) .0384(6) Uani d . 1 . . C
C12 .6188(2) .4306(2) .54473(15) .0359(6) Uani d . 1 . . C
H12 .5854 .4767 .5683 .043 Uiso calc R 1 . . H
C13 .7564(3) .3872(2) .49693(17) .0433(7) Uani d . 1 . . C
H13 .8211 .4012 .4864 .052 Uiso calc R 1 . . H
C14 .7082(3) .2953(3) .4779(2) .0576(10) Uani d . 1 . . C
H14 .7417 .2489 .4545 .069 Uiso calc R 1 . . H
C15 .4696(3) .3082(3) .54448(19) .0483(8) Uani d . 1 . . C
H15A .4407 .3671 .5636 .058 Uiso calc R 1 . . H
H15B .4218 .2884 .5055 .058 Uiso calc R 1 . . H
C16 .4811(5) .2222(5) .5921(3) .104(2) Uani d . 1 . . C
H16A .4148 .2055 .6030 .155 Uiso calc R 1 . . H
H16B .5273 .2420 .6311 .155 Uiso calc R 1 . . H
H16C .5086 .1634 .5731 .155 Uiso calc R 1 . . H
N5 .5349(2) 1.0215(2) .70053(16) .0484(7) Uani d . 1 . . N
N6 .6735(2) .89547(18) .65139(12) .0345(5) Uani d . 1 . . N
C21 .5017(3) .9511(2) .65537(17) .0435(7) Uani d . 1 . . C
C22 .5721(2) .8872(2) .63135(16) .0411(7) Uani d . 1 . . C
H22 .5474 .8375 .6005 .049 Uiso calc R 1 . . H
C23 .7070(3) .9677(2) .69517(16) .0391(6) Uani d . 1 . . C
H23 .7775 .9766 .7095 .047 Uiso calc R 1 . . H
C24 .6365(3) 1.0298(3) .71931(18) .0476(8) Uani d . 1 . . C
H24 .6614 1.0795 .7501 .057 Uiso calc R 1 . . H
C25 .3878(3) .9388(3) .6337(2) .0651(11) Uani d . 1 . . C
H25A .3550 1.0056 .6327 .078 Uiso calc R 1 . . H
H25B .3750 .9112 .5896 .078 Uiso calc R 1 . . H
C26 .3407(4) .8695(5) .6779(3) .0922(17) Uani d . 1 . . C
H26A .2677 .8639 .6623 .138 Uiso calc R 1 . . H
H26B .3521 .8972 .7214 .138 Uiso calc R 1 . . H
H26C .3719 .8029 .6783 .138 Uiso calc R 1 . . H
N7 1.0571(2) .9156(2) .33784(13) .0388(6) Uani d . 1 . . N
N8 .94503(18) .83233(17) .42692(11) .0304(5) Uani d . 1 . . N
C31 1.0478(2) .8152(2) .34338(14) .0351(6) Uani d . 1 . . C
C32 .9918(2) .7729(2) .38859(14) .0342(6) Uani d . 1 . . C
H32 .9872 .7020 .3920 .041 Uiso calc R 1 . . H
C33 .9507(2) .9334(2) .41990(14) .0343(6) Uani d . 1 . . C
H33 .9168 .9766 .4450 .041 Uiso calc R 1 . . H
C34 1.0071(3) .9746(2) .37515(15) .0400(7) Uani d . 1 . . C
H34 1.0102 1.0454 .3710 .048 Uiso calc R 1 . . H
C35 1.1037(3) .7484(3) .30189(17) .0507(8) Uani d . 1 . . C
H35A 1.1002 .7795 .2590 .061 Uiso calc R 1 . . H
H35B 1.0698 .6822 .2961 .061 Uiso calc R 1 . . H
C36 1.2153(4) .7336(4) .3325(3) .0730(13) Uani d . 1 . . C
H36A 1.2488 .6908 .3047 .110 Uiso calc R 1 . . H
H36B 1.2189 .7016 .3745 .110 Uiso calc R 1 . . H
H36C 1.2492 .7990 .3377 .110 Uiso calc R 1 . . H

loop_
_atom_site_aniso_label
_atom_site_aniso_U_11
_atom_site_aniso_U_22
_atom_site_aniso_U_33
_atom_site_aniso_U_12
_atom_site_aniso_U_13
_atom_site_aniso_U_23
Cu1 .02445(17) .02944(16) .02865(16) .00116(11) .00215(12) -.00022(11)
Cu2 .02686(18) .02703(16) .03318(17) -.00399(11) .00865(13) -.00356(12)
Cu3 .02969(19) .03035(16) .03218(17) .00490(12) .01158(14) -.00290(12)
Cu4 .02925(18) .03081(16) .02599(16) -.00092(12) .00930(13) .00284(11)
Cl1 .0415(4) .0261(3) .0627(5) .0023(3) -.0092(4) -.0010(3)
Cl2 .0414(4) .0389(3) .0583(4) -.0088(3) .0293(4) -.0111(3)
Cl3 .0531(5) .0467(4) .0465(4) .0230(3) .0226(4) .0160(3)
Cl4 .0250(3) .0531(4) .0379(3) -.0038(3) .0073(3) .0088(3)
Cl5 .0370(4) .0436(3) .0292(3) .0086(3) .0052(3) -.0062(3)
Cl6 .0507(4) .0454(4) .0281(3) -.0163(3) .0096(3) -.0064(3)
O1 .0228(9) .0242(8) .0253(8) .0000(6) .0074(7) -.0007(6)
N1 .0358(15) .0560(16) .0458(15) .0089(12) -.0064(12) -.0140(12)
N2 .0287(12) .0314(10) .0296(10) -.0002(8) .0018(9) .0009(8)
C1 .0328(16) .0422(15) .0405(15) .0004(12) .0021(12) -.0056(12)
C2 .0336(16) .0413(14) .0336(13) .0030(11) -.0013(12) -.0067(11)
C3 .0355(16) .0425(15) .0419(16) .0066(12) -.0018(13) -.0130(12)
C4 .0412(19) .064(2) .0449(17) .0095(15) -.0064(15) -.0212(16)
C5 .0384(19) .060(2) .061(2) .0137(15) -.0082(16) -.0200(17)
C6 .068(3) .113(4) .078(3) .016(3) .029(3) -.023(3)
N3 .0423(17) .0449(15) .076(2) -.0123(12) .0208(15) -.0210(14)
N4 .0299(12) .0324(11) .0369(12) -.0052(9) .0093(10) -.0034(9)
C11 .0294(15) .0382(14) .0486(16) -.0062(11) .0092(13) -.0043(12)
C12 .0301(15) .0352(13) .0445(15) -.0032(11) .0126(12) -.0049(11)
C13 .0347(16) .0426(15) .0571(19) -.0095(12) .0206(14) -.0178(14)
C14 .044(2) .0498(18) .086(3) -.0123(15) .029(2) -.0313(19)
C15 .0319(17) .0543(19) .061(2) -.0122(13) .0154(15) -.0084(16)
C16 .071(3) .135(5) .111(5) -.014(3) .033(3) .061(4)
N5 .0467(17) .0452(14) .0570(17) .0123(12) .0195(14) -.0094(12)
N6 .0365(13) .0334(11) .0365(12) .0056(9) .0142(10) -.0020(9)
C21 .0384(17) .0407(15) .0536(18) .0092(13) .0141(14) -.0026(13)
C22 .0370(17) .0397(15) .0474(16) .0069(12) .0092(13) -.0114(13)
C23 .0371(16) .0336(13) .0480(16) -.0004(11) .0115(13) -.0086(12)
C24 .051(2) .0414(16) .0530(18) .0055(14) .0153(16) -.0150(14)
C25 .039(2) .066(2) .089(3) .0151(17) .008(2) -.016(2)
C26 .059(3) .107(4) .116(5) -.022(3) .031(3) -.018(4)
N7 .0383(14) .0430(13) .0373(12) -.0064(10) .0123(11) .0030(10)
N8 .0300(12) .0340(11) .0277(10) -.0016(9) .0066(9) .0023(8)
C31 .0349(15) .0414(14) .0301(13) .0003(11) .0087(12) .0034(11)
C32 .0392(16) .0322(13) .0326(13) .0017(11) .0105(12) .0020(10)
C33 .0392(16) .0318(13) .0331(13) -.0039(11) .0096(12) -.0014(10)
C34 .0491(18) .0324(13) .0400(15) -.0095(12) .0119(14) -.0008(11)
C35 .062(2) .0537(18) .0426(17) .0075(16) .0258(17) .0025(14)
C36 .055(3) .087(3) .084(3) .018(2) .031(2) .001(2)

loop_
_atom_type_symbol
_atom_type_description
_atom_type_scat_dispersion_real
_atom_type_scat_dispersion_imag
_atom_type_scat_source
C C .0033 .0016 'International Tables Vol C Tables 4.2.6.8 and 6.1.1.4'
H H .0000 .0000 'International Tables Vol C Tables 4.2.6.8 and 6.1.1.4'
N N .0061 .0033 'International Tables Vol C Tables 4.2.6.8 and 6.1.1.4'
O O .0106 .0060 'International Tables Vol C Tables 4.2.6.8 and 6.1.1.4'
Cl Cl .1484 .1585 'International Tables Vol C Tables 4.2.6.8 and 6.1.1.4'
Cu Cu .3201 1.2651 'International Tables Vol C Tables 4.2.6.8 and 6.1.1.4'

loop_
_geom_angle_atom_site_label_1
_geom_angle_atom_site_label_2
_geom_angle_atom_site_label_3
_geom_angle
_geom_angle_publ_flag
O1 Cu1 N2 175.83(8) y
O1 Cu1 Cl1 86.05(5) y
N2 Cu1 Cl1 95.29(7) y
O1 Cu1 Cl5 84.77(5) y
N2 Cu1 Cl5 97.31(7) y
Cl1 Cu1 Cl5 130.20(3) y
O1 Cu1 Cl4 83.51(5) y
N2 Cu1 Cl4 92.37(7) y
Cl1 Cu1 Cl4 118.00(3) y
Cl5 Cu1 Cl4 109.37(3) y
O1 Cu2 N4 177.53(8) y
O1 Cu2 Cl2 85.20(5) y
N4 Cu2 Cl2 97.03(7) y
O1 Cu2 Cl6 84.36(5) y
N4 Cu2 Cl6 93.34(7) y
Cl2 Cu2 Cl6 132.44(3) y
O1 Cu2 Cl1 84.18(6) y
N4 Cu2 Cl1 95.83(8) y
Cl2 Cu2 Cl1 114.02(3) y
Cl6 Cu2 Cl1 110.85(3) y
O1 Cu3 N6 177.38(10) y
O1 Cu3 Cl3 86.14(5) y
N6 Cu3 Cl3 93.91(7) y
O1 Cu3 Cl5 84.44(6) y
N6 Cu3 Cl5 97.62(8) y
Cl3 Cu3 Cl5 125.72(3) y
O1 Cu3 Cl2 82.84(5) y
N6 Cu3 Cl2 95.05(7) y
Cl3 Cu3 Cl2 126.99(4) y
Cl5 Cu3 Cl2 104.57(3) y
O1 Cu4 N8 174.92(9) y
O1 Cu4 Cl4 85.33(6) y
N8 Cu4 Cl4 89.72(7) y
O1 Cu4 Cl6 84.87(5) y
N8 Cu4 Cl6 97.38(7) y
Cl4 Cu4 Cl6 128.47(3) y
O1 Cu4 Cl3 83.70(5) y
N8 Cu4 Cl3 99.66(7) y
Cl4 Cu4 Cl3 118.08(3) y
Cl6 Cu4 Cl3 110.87(4) y
Cu1 Cl1 Cu2 80.13(2) y
Cu2 Cl2 Cu3 79.59(2) y
Cu3 Cl3 Cu4 80.54(2) y
Cu4 Cl4 Cu1 80.39(2) y
Cu1 Cl5 Cu3 80.64(2) y
Cu4 Cl6 Cu2 80.53(2) y
Cu2 O1 Cu3 109.45(8) y
Cu2 O1 Cu4 110.22(8) y
Cu3 O1 Cu4 108.94(8) y
Cu2 O1 Cu1 108.30(8) y
Cu3 O1 Cu1 110.12(9) y
Cu4 O1 Cu1 109.80(8) y
C4 N1 C1 116.9(3) n
C3 N2 C2 117.3(3) n
C3 N2 Cu1 122.2(2) n
C2 N2 Cu1 120.52(19) n
N1 C1 C2 120.5(3) n
N1 C1 C5 117.8(3) n
C2 C1 C5 121.7(3) n
N2 C2 C1 121.9(3) n
N2 C2 H2 119.0 n
C1 C2 H2 119.0 n
N2 C3 C4 120.2(3) n
N2 C3 H3 119.9 n
C4 C3 H3 119.9 n
N1 C4 C3 123.1(3) n
N1 C4 H4 118.4 n
C3 C4 H4 118.4 n
C1 C5 C6 112.6(4) n
C1 C5 H5A 109.1 n
C6 C5 H5A 109.1 n
C1 C5 H5B 109.1 n
C6 C5 H5B 109.1 n
H5A C5 H5B 107.8 n
C5 C6 H6A 109.5 n
C5 C6 H6B 109.5 n
H6A C6 H6B 109.5 n
C5 C6 H6C 109.5 n
H6A C6 H6C 109.5 n
H6B C6 H6C 109.5 n
C11 N3 C14 116.7(3) n
C13 N4 C12 117.2(2) n
C13 N4 Cu2 118.9(2) n
C12 N4 Cu2 123.86(19) n
N3 C11 C12 121.0(3) n
N3 C11 C15 117.5(3) n
C12 C11 C15 121.5(3) n
N4 C12 C11 121.7(3) n
N4 C12 H12 119.1 n
C11 C12 H12 119.1 n
N4 C13 C14 120.4(3) n
N4 C13 H13 119.8 n
C14 C13 H13 119.8 n
N3 C14 C13 122.8(3) n
N3 C14 H14 118.6 n
C13 C14 H14 118.6 n
C16 C15 C11 111.7(4) n
C16 C15 H15A 109.3 n
C11 C15 H15A 109.3 n
C16 C15 H15B 109.3 n
C11 C15 H15B 109.3 n
H15A C15 H15B 107.9 n
C15 C16 H16A 109.5 n
C15 C16 H16B 109.5 n
H16A C16 H16B 109.5 n
C15 C16 H16C 109.5 n
H16A C16 H16C 109.5 n
H16B C16 H16C 109.5 n
C24 N5 C21 117.0(3) n
C22 N6 C23 117.9(2) n
C22 N6 Cu3 119.8(2) n
C23 N6 Cu3 122.3(2) n
N5 C21 C22 120.3(3) n
N5 C21 C25 118.5(3) n
C22 C21 C25 121.1(3) n
N6 C22 C21 121.8(3) n
N6 C22 H22 119.1 n
C21 C22 H22 119.1 n
N6 C23 C24 119.8(3) n
N6 C23 H23 120.1 n
C24 C23 H23 120.1 n
N5 C24 C23 123.1(3) n
N5 C24 H24 118.5 n
C23 C24 H24 118.5 n
C26 C25 C21 112.2(4) n
C26 C25 H25A 109.2 n
C21 C25 H25A 109.2 n
C26 C25 H25B 109.2 n
C21 C25 H25B 109.2 n
H25A C25 H25B 107.9 n
C25 C26 H26A 109.5 n
C25 C26 H26B 109.5 n
H26A C26 H26B 109.5 n
C25 C26 H26C 109.5 n
H26A C26 H26C 109.5 n
H26B C26 H26C 109.5 n
C31 N7 C34 117.2(2) n
C33 N8 C32 118.2(2) n
C33 N8 Cu4 121.25(19) n
C32 N8 Cu4 119.54(19) n
N7 C31 C32 121.0(3) n
N7 C31 C35 117.7(3) n
C32 C31 C35 121.2(3) n
N8 C32 C31 121.2(3) n
N8 C32 H32 119.4 n
C31 C32 H32 119.4 n
N8 C33 C34 120.2(3) n
N8 C33 H33 119.9 n
C34 C33 H33 119.9 n
N7 C34 C33 122.1(3) n
N7 C34 H34 118.9 n
C33 C34 H34 118.9 n
C31 C35 C36 111.6(3) n
C31 C35 H35A 109.3 n
C36 C35 H35A 109.3 n
C31 C35 H35B 109.3 n
C36 C35 H35B 109.3 n
H35A C35 H35B 108.0 n
C35 C36 H36A 109.5 n
C35 C36 H36B 109.5 n
H36A C36 H36B 109.5 n
C35 C36 H36C 109.5 n
H36A C36 H36C 109.5 n
H36B C36 H36C 109.5 n

loop_
_geom_bond_atom_site_label_1
_geom_bond_atom_site_label_2
_geom_bond_site_symmetry_2
_geom_bond_distance
_geom_bond_publ_flag
Cu1 O1 . 1.9073(18) y
Cu1 N2 . 1.986(2) y
Cu1 Cl1 . 2.3555(8) y
Cu1 Cl5 . 2.4005(7) y
Cu1 Cl4 . 2.4438(7) y
Cu2 O1 . 1.8946(17) y
Cu2 N4 . 1.987(2) y
Cu2 Cl2 . 2.3765(7) y
Cu2 Cl6 . 2.4199(8) y
Cu2 Cl1 . 2.4314(9) y
Cu3 O1 . 1.8974(16) y
Cu3 N6 . 1.978(2) y
Cu3 Cl3 . 2.3485(8) y
Cu3 Cl5 . 2.4196(8) y
Cu3 Cl2 . 2.4591(8) y
Cu4 O1 . 1.9010(17) y
Cu4 N8 . 1.977(2) y
Cu4 Cl4 . 2.3835(8) y
Cu4 Cl6 . 2.3968(8) y
Cu4 Cl3 . 2.4325(8) y
N1 C4 . 1.325(4) n
N1 C1 . 1.325(4) n
N2 C3 . 1.329(4) n
N2 C2 . 1.333(4) n
C1 C2 . 1.394(4) n
C1 C5 . 1.497(4) n
C2 H2 . .9300 n
C3 C4 . 1.378(5) n
C3 H3 . .9300 n
C4 H4 . .9300 n
C5 C6 . 1.507(7) n
C5 H5A . .9700 n
C5 H5B . .9700 n
C6 H6A . .9600 n
C6 H6B . .9600 n
C6 H6C . .9600 n
N3 C11 . 1.322(4) n
N3 C14 . 1.330(4) n
N4 C13 . 1.327(4) n
N4 C12 . 1.335(4) n
C11 C12 . 1.390(4) n
C11 C15 . 1.503(4) n
C12 H12 . .9300 n
C13 C14 . 1.381(4) n
C13 H13 . .9300 n
C14 H14 . .9300 n
C15 C16 . 1.486(6) n
C15 H15A . .9700 n
C15 H15B . .9700 n
C16 H16A . .9600 n
C16 H16B . .9600 n
C16 H16C . .9600 n
N5 C24 . 1.329(5) n
N5 C21 . 1.331(5) n
N6 C22 . 1.329(4) n
N6 C23 . 1.331(4) n
C21 C22 . 1.397(4) n
C21 C25 . 1.494(5) n
C22 H22 . .9300 n
C23 C24 . 1.384(4) n
C23 H23 . .9300 n
C24 H24 . .9300 n
C25 C26 . 1.493(7) n
C25 H25A . .9700 n
C25 H25B . .9700 n
C26 H26A . .9600 n
C26 H26B . .9600 n
C26 H26C . .9600 n
N7 C31 . 1.323(4) n
N7 C34 . 1.339(4) n
N8 C33 . 1.330(3) n
N8 C32 . 1.332(4) n
C31 C32 . 1.398(4) n
C31 C35 . 1.499(4) n
C32 H32 . .9300 n
C33 C34 . 1.389(4) n
C33 H33 . .9300 n
C34 H34 . .9300 n
C35 C36 . 1.507(6) n
C35 H35A . .9700 n
C35 H35B . .9700 n
C36 H36A . .9600 n
C36 H36B . .9600 n
C36 H36C . .9600 n
